data_7117044
loop_
_publ_author_name
'Timothy K. Beng'
'Hironori Takeuchi'
'Manuel Weber'
'Richmond Sarpong'

_publ_section_title
;
 Stereocontrolled synthesis of vicinally functionalized piperidines by
 nucleophilic beta-addition of alkyllithiums to alpha-aryl substituted
 piperidine enecarbamates
;
_journal_name_full Chem.Commun.
_journal_page_first 7653
_journal_paper_doi 10.1039/C5cc01307K
_journal_volume 51
_journal_year 2015
_chemical_formula_sum 'C27 H30 N2 O3'
_chemical_formula_weight 430.53
_chemical_name_common Hiro-77
_chemical_name_systematic compound12
_space_group.centring_type P

_space_group_crystal_system triclinic
_space_group_IT_number 2
_space_group_name_Hall '-P 1'
_space_group_name_H-M_alt 'P -1'
_symmetry_space_group_name_Hall '-P 1'
_symmetry_space_group_name_H-M 'P -1'
_atom_sites_solution_hydrogens geom
_atom_sites_solution_primary iterative
_atom_sites_solution_secondary difmap
_audit_creation_method SHELXL-2014/7
_audit_update_record
;
2015-02-09 deposited with the CCDC.
2015-03-24 downloaded from the CCDC.
;
_cell_angle_alpha 70.3580(10)
_cell_angle_beta 86.9080(10)
_cell_angle_gamma 85.3840(10)
_cell_formula_units_Z 2
_cell_length_a 7.2150(2)
_cell_length_b 12.5739(4)
_cell_length_c 13.1379(4)
_cell_measurement_reflns_used 9976
_cell_measurement_temperature 100(2)
_cell_measurement_theta_max 25.36
_cell_measurement_theta_min 2.75
_cell_volume 1118.43(6)
_computing_cell_refinement 'Bruker SAINT'
_computing_data_collection 'Bruker APEX2'
_computing_data_reduction 'Bruker SAINT'
_computing_molecular_graphics ORTEP-32
_computing_publication_material WinGX
_computing_structure_refinement SHELXL-2014
_computing_structure_solution SHELXT
_diffrn_ambient_temperature 100(2)
_diffrn_detector_area_resol_mean 8.366
_diffrn_measured_fraction_theta_full 0.999
_diffrn_measured_fraction_theta_max 0.999
_diffrn_measurement_device_type 'Bruker APEX-II CCD'
_diffrn_measurement_method 'phi and omega scans'
_diffrn_radiation_type MoK\a
_diffrn_radiation_wavelength 0.71073
_diffrn_reflns_av_R_equivalents 0.0301
_diffrn_reflns_av_unetI/netI 0.0208
_diffrn_reflns_Laue_measured_fraction_full 0.999
_diffrn_reflns_Laue_measured_fraction_max 0.999
_diffrn_reflns_limit_h_max 7
_diffrn_reflns_limit_h_min -8
_diffrn_reflns_limit_k_max 15
_diffrn_reflns_limit_k_min -15
_diffrn_reflns_limit_l_max 15
_diffrn_reflns_limit_l_min -15
_diffrn_reflns_number 28948
_diffrn_reflns_point_group_measured_fraction_full 0.999
_diffrn_reflns_point_group_measured_fraction_max 0.999
_diffrn_reflns_theta_full 25.000
_diffrn_reflns_theta_max 25.365
_diffrn_reflns_theta_min 1.646
_diffrn_source 'microfocus sealed tube'
_exptl_absorpt_coefficient_mu 0.083
_exptl_absorpt_correction_T_max 0.928
_exptl_absorpt_correction_T_min 0.884
_exptl_absorpt_correction_type multi-scan
_exptl_absorpt_process_details SADABS
_exptl_crystal_colour colorless
_exptl_crystal_density_diffrn 1.278
_exptl_crystal_description rod
_exptl_crystal_F_000 460
_exptl_crystal_size_max 0.080
_exptl_crystal_size_mid 0.040
_exptl_crystal_size_min 0.030
_refine_diff_density_max 0.262
_refine_diff_density_min -0.220
_refine_diff_density_rms 0.041
_refine_ls_extinction_coef .
_refine_ls_extinction_method none
_refine_ls_goodness_of_fit_ref 1.048
_refine_ls_hydrogen_treatment constr
_refine_ls_matrix_type full
_refine_ls_number_parameters 293
_refine_ls_number_reflns 4090
_refine_ls_number_restraints 0
_refine_ls_restrained_S_all 1.048
_refine_ls_R_factor_all 0.0466
_refine_ls_R_factor_gt 0.0371
_refine_ls_shift/su_max 0.000
_refine_ls_shift/su_mean 0.000
_refine_ls_structure_factor_coef Fsqd
_refine_ls_weighting_details 'w=1/[\s^2^(Fo^2^)+(0.0275P)^2^+0.7502P] where P=(Fo^2^+2Fc^2^)/3'
_refine_ls_weighting_scheme calc
_refine_ls_wR_factor_gt 0.0847
_refine_ls_wR_factor_ref 0.0908
_reflns_Friedel_coverage 0.000
_reflns_Friedel_fraction_full .
_reflns_Friedel_fraction_max .
_reflns_number_gt 3444
_reflns_number_total 4090
_reflns_threshold_expression 'I > 2\s(I)'
_cod_data_source_file c5cc01307k2.cif
_cod_data_source_block sarpong100
_cod_depositor_comments
;
The following automatic conversions were performed:

'_space_group.centring_type' value 'primitive' was replaced with the
value 'P' as specified in the replacement file
'/home/antanas/src/cod-tools/trunk/data/replacement-values/replacement_values.lst'.

Automatic conversion script
Id: cif_fix_values 5642 2017-10-24 12:04:52Z antanas 
;
_cod_database_code 7117044
_shelx_shelxl_version_number 2014/7
_shelx_space_group_comment
; 
The symmetry employed for this shelxl refinement is uniquely defined 
by the following loop, which should always be used as a source of 
symmetry information in preference to the above space-group names. 
They are only intended as comments. 
;
_shelx_estimated_absorpt_t_min 0.993
_shelx_estimated_absorpt_t_max 0.998

loop_
_space_group_symop_operation_xyz
'x, y, z'
'-x, -y, -z'

loop_
_atom_site_label
_atom_site_type_symbol
_atom_site_fract_x
_atom_site_fract_y
_atom_site_fract_z
_atom_site_U_iso_or_equiv
_atom_site_adp_type
_atom_site_occupancy
_atom_site_site_symmetry_order
_atom_site_calc_flag
_atom_site_refinement_flags_posn
_atom_site_refinement_flags_adp
_atom_site_refinement_flags_occupancy
_atom_site_disorder_assembly
_atom_site_disorder_group
C1 C 0.5163(2) 0.65801(13) 0.54833(12) 0.0186(3) Uani 1 1 d . . . . .
H1A H 0.4774 0.5832 0.5956 0.022 Uiso 1 1 calc R U . . .
H1B H 0.4951 0.6648 0.4725 0.022 Uiso 1 1 calc R U . . .
C2 C 0.3997(2) 0.75066(13) 0.57668(12) 0.0210(3) Uani 1 1 d . . . . .
H2A H 0.2662 0.7398 0.5732 0.025 Uiso 1 1 calc R U . . .
H2B H 0.4265 0.8252 0.5233 0.025 Uiso 1 1 calc R U . . .
C3 C 0.4416(2) 0.74918(12) 0.69025(12) 0.0188(3) Uani 1 1 d . . . . .
H3 H 0.3777 0.8190 0.6996 0.023 Uiso 1 1 calc R U . . .
C4 C 0.65190(19) 0.75253(12) 0.70700(11) 0.0152(3) Uani 1 1 d . . . . .
H4 H 0.6647 0.7256 0.7872 0.018 Uiso 1 1 calc R U . . .
C5 C 0.7723(2) 0.66334(12) 0.66862(11) 0.0142(3) Uani 1 1 d . . . . .
H5 H 0.9019 0.6887 0.6579 0.017 Uiso 1 1 calc R U . . .
C6 C 0.3619(2) 0.64755(14) 0.77786(13) 0.0256(4) Uani 1 1 d . . . . .
H6A H 0.2287 0.6470 0.7670 0.038 Uiso 1 1 calc R U . . .
H6B H 0.3800 0.6532 0.8492 0.038 Uiso 1 1 calc R U . . .
H6C H 0.4261 0.5775 0.7734 0.038 Uiso 1 1 calc R U . . .
C7 C 0.7341(2) 0.87187(12) 0.66633(11) 0.0175(3) Uani 1 1 d . . . . .
C8 C 0.7791(2) 0.91701(13) 0.54452(12) 0.0209(3) Uani 1 1 d . . . . .
H8A H 0.8250 0.9928 0.5252 0.031 Uiso 1 1 calc R U . . .
H8B H 0.6664 0.9209 0.5046 0.031 Uiso 1 1 calc R U . . .
H8C H 0.8747 0.8662 0.5259 0.031 Uiso 1 1 calc R U . . .
C9 C 0.5999(2) 0.95873(13) 0.69578(12) 0.0220(3) Uani 1 1 d . . . . .
H9A H 0.5637 0.9288 0.7726 0.033 Uiso 1 1 calc R U . . .
H9B H 0.4888 0.9737 0.6521 0.033 Uiso 1 1 calc R U . . .
H9C H 0.6613 1.0292 0.6815 0.033 Uiso 1 1 calc R U . . .
C10 C 0.9141(2) 0.86408(13) 0.72682(13) 0.0242(4) Uani 1 1 d . . . . .
H10A H 1.0044 0.8091 0.7106 0.036 Uiso 1 1 calc R U . . .
H10B H 0.8864 0.8397 0.8048 0.036 Uiso 1 1 calc R U . . .
H10C H 0.9661 0.9384 0.7036 0.036 Uiso 1 1 calc R U . . .
C11 C 0.78392(19) 0.54394(12) 0.75150(11) 0.0147(3) Uani 1 1 d . . . . .
C12 C 0.8260(2) 0.53121(12) 0.85963(11) 0.0172(3) Uani 1 1 d . . . . .
H12 H 0.8432 0.5965 0.8781 0.021 Uiso 1 1 calc R U . . .
C13 C 0.8422(2) 0.42715(12) 0.93724(12) 0.0178(3) Uani 1 1 d . . . . .
H13 H 0.8685 0.4213 1.0091 0.021 Uiso 1 1 calc R U . . .
C14 C 0.82050(19) 0.32766(12) 0.91256(12) 0.0164(3) Uani 1 1 d . . . . .
C15 C 0.8377(2) 0.21808(13) 0.99140(12) 0.0209(3) Uani 1 1 d . . . . .
H15 H 0.8589 0.2102 1.0644 0.025 Uiso 1 1 calc R U . . .
C16 C 0.8243(2) 0.12407(13) 0.96332(13) 0.0241(4) Uani 1 1 d . . . . .
H16 H 0.8355 0.0511 1.0168 0.029 Uiso 1 1 calc R U . . .
C17 C 0.7936(2) 0.13480(13) 0.85520(13) 0.0249(4) Uani 1 1 d . . . . .
H17 H 0.7863 0.0688 0.8361 0.030 Uiso 1 1 calc R U . . .
C18 C 0.7742(2) 0.23907(13) 0.77750(13) 0.0207(3) Uani 1 1 d . . . . .
H18 H 0.7531 0.2449 0.7050 0.025 Uiso 1 1 calc R U . . .
C19 C 0.78532(19) 0.33862(12) 0.80398(12) 0.0163(3) Uani 1 1 d . . . . .
C20 C 0.76705(19) 0.44857(12) 0.72554(11) 0.0155(3) Uani 1 1 d . . . . .
H20 H 0.7424 0.4561 0.6531 0.019 Uiso 1 1 calc R U . . .
C21 C 0.8479(2) 0.66456(12) 0.48560(11) 0.0156(3) Uani 1 1 d . . . . .
C22 C 0.78592(19) 0.68843(12) 0.37187(11) 0.0155(3) Uani 1 1 d . . . . .
C23 C 0.7323(2) 0.79971(13) 0.31062(12) 0.0203(3) Uani 1 1 d . . . . .
H23 H 0.7224 0.8566 0.3436 0.024 Uiso 1 1 calc R U . . .
C24 C 0.6934(2) 0.82820(13) 0.20249(12) 0.0196(3) Uani 1 1 d . . . . .
H24 H 0.6575 0.9040 0.1604 0.024 Uiso 1 1 calc R U . . .
C25 C 0.70829(19) 0.74296(13) 0.15751(11) 0.0165(3) Uani 1 1 d . . . . .
C26 C 0.7581(2) 0.63191(12) 0.21618(12) 0.0173(3) Uani 1 1 d . . . . .
H26 H 0.7651 0.5752 0.1830 0.021 Uiso 1 1 calc R U . . .
C27 C 0.79776(19) 0.60437(12) 0.32448(12) 0.0165(3) Uani 1 1 d . . . . .
H27 H 0.8329 0.5283 0.3662 0.020 Uiso 1 1 calc R U . . .
N1 N 0.71499(16) 0.66567(10) 0.56184(9) 0.0146(3) Uani 1 1 d . . . . .
N2 N 0.67218(17) 0.77290(11) 0.04168(10) 0.0213(3) Uani 1 1 d . . . . .
O1 O 1.01568(14) 0.65265(9) 0.50307(8) 0.0212(2) Uani 1 1 d . . . . .
O2 O 0.67230(18) 0.69580(10) 0.00399(9) 0.0340(3) Uani 1 1 d . . . . .
O3 O 0.64491(17) 0.87322(10) -0.01183(9) 0.0305(3) Uani 1 1 d . . . . .

loop_
_atom_site_aniso_label
_atom_site_aniso_U_11
_atom_site_aniso_U_22
_atom_site_aniso_U_33
_atom_site_aniso_U_23
_atom_site_aniso_U_13
_atom_site_aniso_U_12
C1 0.0141(7) 0.0228(8) 0.0177(8) -0.0045(6) -0.0024(6) -0.0032(6)
C2 0.0145(7) 0.0209(8) 0.0246(8) -0.0036(7) -0.0030(6) -0.0007(6)
C3 0.0158(8) 0.0172(8) 0.0221(8) -0.0056(6) 0.0012(6) 0.0005(6)
C4 0.0167(7) 0.0157(7) 0.0113(7) -0.0025(6) -0.0007(5) 0.0015(6)
C5 0.0148(7) 0.0149(7) 0.0118(7) -0.0030(6) -0.0017(5) -0.0011(6)
C6 0.0200(8) 0.0257(9) 0.0275(9) -0.0051(7) 0.0061(7) -0.0027(7)
C7 0.0217(8) 0.0159(7) 0.0150(7) -0.0051(6) -0.0035(6) 0.0006(6)
C8 0.0265(8) 0.0169(8) 0.0187(8) -0.0041(6) -0.0004(6) -0.0057(6)
C9 0.0271(9) 0.0193(8) 0.0203(8) -0.0078(6) -0.0052(6) 0.0023(7)
C10 0.0252(9) 0.0218(8) 0.0268(9) -0.0090(7) -0.0077(7) -0.0007(7)
C11 0.0104(7) 0.0168(7) 0.0152(7) -0.0036(6) 0.0003(5) 0.0000(6)
C12 0.0177(8) 0.0181(8) 0.0163(7) -0.0065(6) -0.0006(6) 0.0004(6)
C13 0.0181(8) 0.0213(8) 0.0132(7) -0.0048(6) -0.0014(6) 0.0005(6)
C14 0.0110(7) 0.0188(8) 0.0175(7) -0.0035(6) 0.0015(6) -0.0012(6)
C15 0.0178(8) 0.0223(8) 0.0183(8) -0.0011(6) -0.0011(6) -0.0007(6)
C16 0.0228(8) 0.0166(8) 0.0270(9) 0.0006(7) -0.0017(7) -0.0011(6)
C17 0.0251(9) 0.0172(8) 0.0326(9) -0.0082(7) -0.0032(7) -0.0024(6)
C18 0.0191(8) 0.0209(8) 0.0223(8) -0.0071(6) -0.0034(6) -0.0018(6)
C19 0.0100(7) 0.0190(8) 0.0189(8) -0.0052(6) 0.0000(6) -0.0005(6)
C20 0.0130(7) 0.0198(8) 0.0135(7) -0.0052(6) -0.0020(5) 0.0002(6)
C21 0.0181(8) 0.0125(7) 0.0164(7) -0.0046(6) -0.0013(6) -0.0014(6)
C22 0.0116(7) 0.0196(8) 0.0149(7) -0.0057(6) 0.0008(5) -0.0010(6)
C23 0.0269(8) 0.0181(8) 0.0176(8) -0.0084(6) -0.0021(6) 0.0013(6)
C24 0.0236(8) 0.0168(8) 0.0167(8) -0.0035(6) -0.0011(6) 0.0009(6)
C25 0.0138(7) 0.0233(8) 0.0128(7) -0.0064(6) 0.0009(5) -0.0025(6)
C26 0.0156(7) 0.0195(8) 0.0202(8) -0.0108(6) 0.0025(6) -0.0033(6)
C27 0.0136(7) 0.0157(7) 0.0188(8) -0.0041(6) 0.0014(6) -0.0010(6)
N1 0.0145(6) 0.0162(6) 0.0126(6) -0.0036(5) -0.0023(5) -0.0012(5)
N2 0.0204(7) 0.0288(8) 0.0157(7) -0.0089(6) 0.0008(5) -0.0020(6)
O1 0.0153(6) 0.0302(6) 0.0184(5) -0.0088(5) -0.0022(4) 0.0013(4)
O2 0.0485(8) 0.0375(7) 0.0227(6) -0.0193(6) -0.0057(5) 0.0018(6)
O3 0.0420(7) 0.0287(7) 0.0165(6) -0.0013(5) -0.0044(5) -0.0029(5)

loop_
_atom_type_symbol
_atom_type_description
_atom_type_scat_dispersion_real
_atom_type_scat_dispersion_imag
_atom_type_scat_source
C C 0.0033 0.0016 'International Tables Vol C Tables 4.2.6.8 and 6.1.1.4'
H H 0.0000 0.0000 'International Tables Vol C Tables 4.2.6.8 and 6.1.1.4'
N N 0.0061 0.0033 'International Tables Vol C Tables 4.2.6.8 and 6.1.1.4'
O O 0.0106 0.0060 'International Tables Vol C Tables 4.2.6.8 and 6.1.1.4'

loop_
_geom_angle_atom_site_label_1
_geom_angle_atom_site_label_2
_geom_angle_atom_site_label_3
_geom_angle
_geom_angle_site_symmetry_1
_geom_angle_site_symmetry_3
N1 C1 C2 110.94(12) . .
N1 C1 H1A 109.5 . .
C2 C1 H1A 109.5 . .
N1 C1 H1B 109.5 . .
C2 C1 H1B 109.5 . .
H1A C1 H1B 108.0 . .
C1 C2 C3 110.92(12) . .
C1 C2 H2A 109.5 . .
C3 C2 H2A 109.5 . .
C1 C2 H2B 109.5 . .
C3 C2 H2B 109.5 . .
H2A C2 H2B 108.0 . .
C6 C3 C2 111.53(13) . .
C6 C3 C4 110.24(12) . .
C2 C3 C4 113.06(12) . .
C6 C3 H3 107.2 . .
C2 C3 H3 107.2 . .
C4 C3 H3 107.2 . .
C3 C4 C5 111.90(12) . .
C3 C4 C7 116.83(12) . .
C5 C4 C7 112.58(12) . .
C3 C4 H4 104.7 . .
C5 C4 H4 104.7 . .
C7 C4 H4 104.7 . .
N1 C5 C11 112.67(11) . .
N1 C5 C4 110.97(11) . .
C11 C5 C4 114.42(11) . .
N1 C5 H5 106.0 . .
C11 C5 H5 106.0 . .
C4 C5 H5 106.0 . .
C3 C6 H6A 109.5 . .
C3 C6 H6B 109.5 . .
H6A C6 H6B 109.5 . .
C3 C6 H6C 109.5 . .
H6A C6 H6C 109.5 . .
H6B C6 H6C 109.5 . .
C8 C7 C9 108.66(12) . .
C8 C7 C10 108.36(13) . .
C9 C7 C10 106.52(12) . .
C8 C7 C4 114.47(12) . .
C9 C7 C4 110.23(12) . .
C10 C7 C4 108.29(12) . .
C7 C8 H8A 109.5 . .
C7 C8 H8B 109.5 . .
H8A C8 H8B 109.5 . .
C7 C8 H8C 109.5 . .
H8A C8 H8C 109.5 . .
H8B C8 H8C 109.5 . .
C7 C9 H9A 109.5 . .
C7 C9 H9B 109.5 . .
H9A C9 H9B 109.5 . .
C7 C9 H9C 109.5 . .
H9A C9 H9C 109.5 . .
H9B C9 H9C 109.5 . .
C7 C10 H10A 109.5 . .
C7 C10 H10B 109.5 . .
H10A C10 H10B 109.5 . .
C7 C10 H10C 109.5 . .
H10A C10 H10C 109.5 . .
H10B C10 H10C 109.5 . .
C20 C11 C12 118.44(13) . .
C20 C11 C5 123.34(13) . .
C12 C11 C5 118.10(12) . .
C13 C12 C11 121.29(14) . .
C13 C12 H12 119.4 . .
C11 C12 H12 119.4 . .
C12 C13 C14 121.07(13) . .
C12 C13 H13 119.5 . .
C14 C13 H13 119.5 . .
C13 C14 C15 122.41(13) . .
C13 C14 C19 118.34(13) . .
C15 C14 C19 119.22(14) . .
C16 C15 C14 120.60(14) . .
C16 C15 H15 119.7 . .
C14 C15 H15 119.7 . .
C15 C16 C17 120.18(14) . .
C15 C16 H16 119.9 . .
C17 C16 H16 119.9 . .
C18 C17 C16 120.72(15) . .
C18 C17 H17 119.6 . .
C16 C17 H17 119.6 . .
C17 C18 C19 120.63(14) . .
C17 C18 H18 119.7 . .
C19 C18 H18 119.7 . .
C18 C19 C20 122.40(13) . .
C18 C19 C14 118.61(13) . .
C20 C19 C14 118.97(13) . .
C11 C20 C19 121.83(13) . .
C11 C20 H20 119.1 . .
C19 C20 H20 119.1 . .
O1 C21 N1 123.37(13) . .
O1 C21 C22 118.96(12) . .
N1 C21 C22 117.49(12) . .
C27 C22 C23 119.88(13) . .
C27 C22 C21 121.37(13) . .
C23 C22 C21 118.48(13) . .
C24 C23 C22 120.81(14) . .
C24 C23 H23 119.6 . .
C22 C23 H23 119.6 . .
C25 C24 C23 117.90(14) . .
C25 C24 H24 121.0 . .
C23 C24 H24 121.0 . .
C26 C25 C24 122.72(13) . .
C26 C25 N2 118.91(13) . .
C24 C25 N2 118.36(13) . .
C25 C26 C27 118.88(13) . .
C25 C26 H26 120.6 . .
C27 C26 H26 120.6 . .
C26 C27 C22 119.79(13) . .
C26 C27 H27 120.1 . .
C22 C27 H27 120.1 . .
C21 N1 C1 123.65(12) . .
C21 N1 C5 118.74(12) . .
C1 N1 C5 117.35(11) . .
O3 N2 O2 123.70(13) . .
O3 N2 C25 118.29(12) . .
O2 N2 C25 118.01(13) . .

loop_
_geom_bond_atom_site_label_1
_geom_bond_atom_site_label_2
_geom_bond_distance
_geom_bond_site_symmetry_2
C1 N1 1.4689(18) .
C1 C2 1.517(2) .
C1 H1A 0.9900 .
C1 H1B 0.9900 .
C2 C3 1.532(2) .
C2 H2A 0.9900 .
C2 H2B 0.9900 .
C3 C6 1.532(2) .
C3 C4 1.551(2) .
C3 H3 1.0000 .
C4 C5 1.5629(19) .
C4 C7 1.568(2) .
C4 H4 1.0000 .
C5 N1 1.4739(17) .
C5 C11 1.5288(19) .
C5 H5 1.0000 .
C6 H6A 0.9800 .
C6 H6B 0.9800 .
C6 H6C 0.9800 .
C7 C8 1.534(2) .
C7 C9 1.534(2) .
C7 C10 1.538(2) .
C8 H8A 0.9800 .
C8 H8B 0.9800 .
C8 H8C 0.9800 .
C9 H9A 0.9800 .
C9 H9B 0.9800 .
C9 H9C 0.9800 .
C10 H10A 0.9800 .
C10 H10B 0.9800 .
C10 H10C 0.9800 .
C11 C20 1.368(2) .
C11 C12 1.422(2) .
C12 C13 1.363(2) .
C12 H12 0.9500 .
C13 C14 1.416(2) .
C13 H13 0.9500 .
C14 C15 1.419(2) .
C14 C19 1.421(2) .
C15 C16 1.363(2) .
C15 H15 0.9500 .
C16 C17 1.409(2) .
C16 H16 0.9500 .
C17 C18 1.366(2) .
C17 H17 0.9500 .
C18 C19 1.416(2) .
C18 H18 0.9500 .
C19 C20 1.421(2) .
C20 H20 0.9500 .
C21 O1 1.2322(17) .
C21 N1 1.3515(18) .
C21 C22 1.507(2) .
C22 C27 1.391(2) .
C22 C23 1.394(2) .
C23 C24 1.382(2) .
C23 H23 0.9500 .
C24 C25 1.382(2) .
C24 H24 0.9500 .
C25 C26 1.378(2) .
C25 N2 1.4722(18) .
C26 C27 1.387(2) .
C26 H26 0.9500 .
C27 H27 0.9500 .
N2 O3 1.2260(17) .
N2 O2 1.2277(17) .
